data_7131633
loop_
_publ_author_name
'Kaboudin, Babak'
'Ghashghaee, Mojtaba'
'Fukaya, Haruhiko'
'Yanai, Hikaru'

_publ_section_title
;
 Stereoselective synthesis of vinylphosphonates through aromatic
 aza-Claisen rearrangement of &#x3b1;-aminophosphonates.
;
_journal_issue 46
_journal_name_full 'Chemical communications (Cambridge, England)'
_journal_page_first 7076
_journal_page_last 7079
_journal_paper_doi 10.1039/d3cc01669b
_journal_volume 59
_journal_year 2023
_chemical_absolute_configuration unk
_chemical_formula_moiety 'C21 H28 N O4 P'
_chemical_formula_sum 'C21 H28 N O4 P'
_chemical_formula_weight 389.41
_space_group_crystal_system monoclinic
_space_group_IT_number 4
_space_group_name_Hall 'P 2yb'
_space_group_name_H-M_alt 'P 1 21 1'
_atom_sites_solution_hydrogens mixed
_atom_sites_solution_primary dual
_audit_creation_date 2022-12-15
_audit_creation_method
;
Olex2 1.5
(compiled 2022.04.07 svn.rca3783a0 for OlexSys, GUI svn.r6498)
;
_audit_update_record
;
2023-01-15 deposited with the CCDC.	2023-05-15 downloaded from the CCDC.
;
_cell_angle_alpha 90
_cell_angle_beta 102.2870(10)
_cell_angle_gamma 90
_cell_formula_units_Z 2
_cell_length_a 9.8383(3)
_cell_length_b 9.6582(3)
_cell_length_c 10.9876(3)
_cell_measurement_reflns_used 9967
_cell_measurement_temperature 90
_cell_measurement_theta_max 30.52
_cell_measurement_theta_min 2.53
_cell_volume 1020.13(5)
_computing_cell_refinement 'SAINT V8.40A (Bruker, 2019)'
_computing_data_reduction 'SAINT V8.40A (Bruker, 2019)'
_computing_molecular_graphics 'Olex2 1.5 (Dolomanov et al., 2009)'
_computing_publication_material 'Olex2 1.5 (Dolomanov et al., 2009)'
_computing_structure_refinement 'XL  (Sheldrick, 2008)'
_computing_structure_solution 'SHELXT 2014/5 (Sheldrick, 2014)'
_diffrn_ambient_temperature 90
_diffrn_detector 'CCD area detector'
_diffrn_detector_area_resol_mean 8.333
_diffrn_detector_type 'Bruker SMART APEX II CCD area detector'
_diffrn_measured_fraction_theta_full 1.000
_diffrn_measured_fraction_theta_max 1.000
_diffrn_measurement_device 'three-circle diffractometer'
_diffrn_measurement_device_type 'Bruker SMART APEX II ULTRA'
_diffrn_measurement_method '\w and \f scans'
_diffrn_radiation_collimation '0.5 mm  '
_diffrn_radiation_monochromator 'Bruker Helios multilayered confocal mirror'
_diffrn_radiation_probe x-ray
_diffrn_radiation_type MoK\a
_diffrn_radiation_wavelength 0.71073
_diffrn_radiation_xray_symbol K-L~3~
_diffrn_reflns_av_R_equivalents 0.0347
_diffrn_reflns_av_unetI/netI 0.0291
_diffrn_reflns_Laue_measured_fraction_full 1.000
_diffrn_reflns_Laue_measured_fraction_max 1.000
_diffrn_reflns_limit_h_max 14
_diffrn_reflns_limit_h_min -14
_diffrn_reflns_limit_k_max 13
_diffrn_reflns_limit_k_min -13
_diffrn_reflns_limit_l_max 15
_diffrn_reflns_limit_l_min -15
_diffrn_reflns_number 27544
_diffrn_reflns_point_group_measured_fraction_full 1.000
_diffrn_reflns_point_group_measured_fraction_max 0.999
_diffrn_reflns_theta_full 25.242
_diffrn_reflns_theta_max 30.549
_diffrn_reflns_theta_min 1.897
_diffrn_source 'rotating-anode X-ray tube'
_diffrn_source_current 24.0
_diffrn_source_power 1.2
_diffrn_source_target Mo
_diffrn_source_type 'Bruker TXS fine-focus Turbo X-ray Source'
_diffrn_source_voltage 50.0
_diffrn_standards_number 0
_exptl_absorpt_coefficient_mu 0.160
_exptl_absorpt_correction_T_max 1.0000
_exptl_absorpt_correction_T_min 0.9042
_exptl_absorpt_correction_type numerical
_exptl_absorpt_process_details
;
SADABS-2016/2 (Bruker,2016/2) was used for absorption correction.
wR2(int) was 0.1604 before and 0.0462 after correction.
The Ratio of minimum to maximum transmission is 0.9042.
The \l/2 correction factor is Not present.
;
_exptl_crystal_colour colourless
_exptl_crystal_colour_primary colourless
_exptl_crystal_density_diffrn 1.268
_exptl_crystal_description block
_exptl_crystal_F_000 416
_exptl_crystal_size_max 0.224
_exptl_crystal_size_mid 0.179
_exptl_crystal_size_min 0.147
_refine_diff_density_max 0.569
_refine_diff_density_min -0.314
_refine_diff_density_rms 0.046
_refine_ls_abs_structure_details
;
 Flack x determined using 2623 quotients [(I+)-(I-)]/[(I+)+(I-)]
 (Parsons, Flack and Wagner, Acta Cryst. B69 (2013) 249-259).
;
_refine_ls_abs_structure_Flack 0.43(2)
_refine_ls_extinction_method none
_refine_ls_goodness_of_fit_ref 1.029
_refine_ls_hydrogen_treatment mixed
_refine_ls_matrix_type full
_refine_ls_number_parameters 256
_refine_ls_number_reflns 6233
_refine_ls_number_restraints 3
_refine_ls_restrained_S_all 1.029
_refine_ls_R_factor_all 0.0358
_refine_ls_R_factor_gt 0.0336
_refine_ls_shift/su_max 0.000
_refine_ls_shift/su_mean 0.000
_refine_ls_structure_factor_coef Fsqd
_refine_ls_weighting_details 'w=1/[\s^2^(Fo^2^)+(0.0472P)^2^+0.2222P] where P=(Fo^2^+2Fc^2^)/3'
_refine_ls_weighting_scheme calc
_refine_ls_wR_factor_gt 0.0849
_refine_ls_wR_factor_ref 0.0867
_reflns_Friedel_coverage 0.896
_reflns_Friedel_fraction_full 1.000
_reflns_Friedel_fraction_max 0.998
_reflns_number_gt 5955
_reflns_number_total 6233
_reflns_threshold_expression 'I > 2\s(I)'
_cod_data_source_file d3cc01669b2.cif
_cod_data_source_block x-ray-2
_cod_depositor_comments 'Adding full bibliography for 7131632--7131633.cif.'
_cod_database_code 7131633
_shelx_shelxl_version_number 2018/3
_shelx_space_group_comment
;
The symmetry employed for this shelxl refinement is uniquely defined
by the following loop, which should always be used as a source of
symmetry information in preference to the above space-group names.
They are only intended as comments.
;
_shelx_estimated_absorpt_t_max 0.977
_shelx_estimated_absorpt_t_min 0.965
_olex2_refinement_description
;
1. Fixed Uiso
 At 1.2 times of:
  All C(H) groups, All C(H,H) groups
 At 1.5 times of:
  All C(H,H,H) groups
2. Restrained distances
 N1-H1A \\sim N1-H1B
 with sigma of 0.001
 C12-H1A \\sim C12-H1B
 with sigma of 0.001
3.a Ternary CH refined with riding coordinates:
 C1(H1)
3.b Secondary CH2 refined with riding coordinates:
 C18(H18A,H18B), C20(H20A,H20B)
3.c Aromatic/amide H refined with riding coordinates:
 C2(H2), C6(H6), C7(H7), C8(H8), C9(H9), C10(H10), C13(H13), C14(H14), C16(H16)
3.d Idealised Me refined as rotating group:
 C4(H4A,H4B,H4C), C17(H17A,H17B,H17C), C19(H19A,H19B,H19C), C21(H21A,H21B,H21C)
;
_olex2_exptl_crystal_mounting_method 'The crystal was mounted on a MiTeGEN MicroMounts in  perfluoropolyether oil'
_olex2_submission_special_instructions 'No special instructions were received'

loop_
_space_group_symop_operation_xyz
'x, y, z'
'-x, y+1/2, -z'

loop_
_atom_site_label
_atom_site_type_symbol
_atom_site_fract_x
_atom_site_fract_y
_atom_site_fract_z
_atom_site_U_iso_or_equiv
_atom_site_adp_type
_atom_site_occupancy
_atom_site_site_symmetry_order
_atom_site_calc_flag
_atom_site_refinement_flags_posn
_atom_site_refinement_flags_adp
_atom_site_refinement_flags_occupancy
_atom_site_disorder_assembly
_atom_site_disorder_group
P1 P 0.81534(4) 0.50452(5) 0.86391(4) 0.01500(10) Uani 1 1 d . . . . .
O1 O 0.19175(14) 0.60090(15) 0.63628(14) 0.0227(3) Uani 1 1 d . . . . .
O2 O 0.78712(14) 0.65367(14) 0.87035(13) 0.0207(3) Uani 1 1 d . . . . .
O3 O 0.75632(13) 0.41417(14) 0.96168(13) 0.0192(3) Uani 1 1 d . . . . .
O4 O 0.97321(13) 0.46202(15) 0.89520(13) 0.0198(3) Uani 1 1 d . . . . .
N1 N 0.43111(16) 0.32726(16) 0.28777(15) 0.0175(3) Uani 1 1 d D . . . .
C1 C 0.60935(17) 0.45276(18) 0.49736(16) 0.0135(3) Uani 1 1 d . . . . .
H1 H 0.630059 0.351757 0.492757 0.016 Uiso 1 1 calc R U . . .
C2 C 0.68043(15) 0.5022(2) 0.62533(14) 0.0134(3) Uani 1 1 d . . . . .
H2 H 0.674462 0.598265 0.642068 0.016 Uiso 1 1 calc R U . . .
C3 C 0.75116(17) 0.42317(18) 0.71749(17) 0.0157(3) Uani 1 1 d . . . . .
C4 C 0.7759(2) 0.2701(2) 0.7112(2) 0.0282(4) Uani 1 1 d . . . . .
H4A H 0.873954 0.253232 0.710314 0.042 Uiso 1 1 calc R U . . .
H4B H 0.717138 0.232306 0.635132 0.042 Uiso 1 1 calc R U . . .
H4C H 0.752885 0.224808 0.784042 0.042 Uiso 1 1 calc R U . . .
C5 C 0.67355(16) 0.52596(17) 0.39993(15) 0.0145(3) Uani 1 1 d . . . . .
C6 C 0.76292(18) 0.4528(2) 0.34092(17) 0.0180(3) Uani 1 1 d . . . . .
H6 H 0.781596 0.357862 0.360314 0.022 Uiso 1 1 calc R U . . .
C7 C 0.82527(18) 0.5179(2) 0.25344(17) 0.0224(4) Uani 1 1 d . . . . .
H7 H 0.885502 0.467041 0.212942 0.027 Uiso 1 1 calc R U . . .
C8 C 0.7994(2) 0.6568(2) 0.22551(19) 0.0236(4) Uani 1 1 d . . . . .
H8 H 0.842500 0.701577 0.166601 0.028 Uiso 1 1 calc R U . . .
C9 C 0.7102(2) 0.7298(2) 0.28419(19) 0.0227(4) Uani 1 1 d . . . . .
H9 H 0.692202 0.824918 0.265159 0.027 Uiso 1 1 calc R U . . .
C10 C 0.64706(19) 0.66504(18) 0.37058(18) 0.0190(3) Uani 1 1 d . . . . .
H10 H 0.585575 0.715760 0.409791 0.023 Uiso 1 1 calc R U . . .
C11 C 0.45137(16) 0.46794(17) 0.47552(16) 0.0140(3) Uani 1 1 d . . . . .
C12 C 0.36890(17) 0.40184(17) 0.37053(16) 0.0153(3) Uani 1 1 d D . . . .
C13 C 0.22511(18) 0.40097(18) 0.35773(18) 0.0178(3) Uani 1 1 d . . . . .
H13 H 0.169004 0.355721 0.288007 0.021 Uiso 1 1 calc R U . . .
C14 C 0.16152(18) 0.4648(2) 0.44463(18) 0.0190(3) Uani 1 1 d . . . . .
H14 H 0.063301 0.461561 0.435036 0.023 Uiso 1 1 calc R U . . .
C15 C 0.24262(18) 0.53303(17) 0.54515(18) 0.0172(3) Uani 1 1 d . . . . .
C16 C 0.38695(17) 0.53469(16) 0.55967(17) 0.0155(3) Uani 1 1 d . . . . .
H16 H 0.442051 0.582393 0.628423 0.019 Uiso 1 1 calc R U . . .
C17 C 0.0448(2) 0.5995(2) 0.6244(2) 0.0292(4) Uani 1 1 d . . . . .
H17A H -0.000022 0.642517 0.545241 0.044 Uiso 1 1 calc R U . . .
H17B H 0.020588 0.651320 0.693490 0.044 Uiso 1 1 calc R U . . .
H17C H 0.012608 0.503630 0.626308 0.044 Uiso 1 1 calc R U . . .
C18 C 0.61096(19) 0.4304(2) 0.96781(19) 0.0221(4) Uani 1 1 d . . . . .
H18A H 0.554864 0.455441 0.884847 0.027 Uiso 1 1 calc R U . . .
H18B H 0.601052 0.504728 1.027323 0.027 Uiso 1 1 calc R U . . .
C19 C 0.5618(2) 0.2946(2) 1.0101(2) 0.0293(4) Uani 1 1 d . . . . .
H19A H 0.567953 0.222693 0.948623 0.044 Uiso 1 1 calc R U . . .
H19B H 0.464991 0.303786 1.018547 0.044 Uiso 1 1 calc R U . . .
H19C H 0.620309 0.269003 1.090729 0.044 Uiso 1 1 calc R U . . .
C20 C 1.0683(2) 0.5292(3) 0.9990(2) 0.0341(5) Uani 1 1 d . . . . .
H20A H 1.043234 0.504539 1.078856 0.041 Uiso 1 1 calc R U . . .
H20B H 1.062982 0.631044 0.989204 0.041 Uiso 1 1 calc R U . . .
C21 C 1.2110(2) 0.4799(2) 0.9977(2) 0.0282(4) Uani 1 1 d . . . . .
H21A H 1.236423 0.509048 0.920066 0.042 Uiso 1 1 calc R U . . .
H21B H 1.213818 0.378649 1.003420 0.042 Uiso 1 1 calc R U . . .
H21C H 1.276811 0.519513 1.068760 0.042 Uiso 1 1 calc R U . . .
H1A H 0.3764(18) 0.289(2) 0.2247(19) 0.029(7) Uiso 1 1 d D . . . .
H1B H 0.5045(19) 0.363(2) 0.269(2) 0.024(6) Uiso 1 1 d D . . . .

loop_
_atom_site_aniso_label
_atom_site_aniso_U_11
_atom_site_aniso_U_22
_atom_site_aniso_U_33
_atom_site_aniso_U_23
_atom_site_aniso_U_13
_atom_site_aniso_U_12
P1 0.01306(17) 0.01947(19) 0.01092(19) -0.00004(16) -0.00091(13) 0.00219(15)
O1 0.0173(6) 0.0249(7) 0.0282(8) -0.0035(6) 0.0100(5) -0.0011(5)
O2 0.0232(6) 0.0206(6) 0.0154(6) -0.0021(5) -0.0027(5) 0.0019(5)
O3 0.0150(6) 0.0271(6) 0.0154(6) 0.0036(5) 0.0033(5) 0.0036(5)
O4 0.0130(5) 0.0305(6) 0.0139(6) -0.0023(5) -0.0019(4) 0.0024(5)
N1 0.0162(7) 0.0209(7) 0.0139(7) -0.0030(5) -0.0003(5) -0.0036(5)
C1 0.0124(6) 0.0149(6) 0.0121(8) -0.0004(6) 0.0004(5) 0.0002(5)
C2 0.0116(6) 0.0158(6) 0.0123(7) -0.0011(6) 0.0014(5) -0.0008(6)
C3 0.0148(7) 0.0183(7) 0.0135(8) -0.0012(6) 0.0016(6) 0.0015(6)
C4 0.0380(11) 0.0197(8) 0.0210(10) -0.0021(7) -0.0068(8) 0.0090(8)
C5 0.0124(6) 0.0185(8) 0.0111(7) -0.0018(6) -0.0006(5) -0.0020(5)
C6 0.0155(7) 0.0216(7) 0.0161(8) 0.0001(6) 0.0014(6) 0.0018(6)
C7 0.0179(7) 0.0327(10) 0.0173(8) -0.0005(8) 0.0051(6) 0.0026(8)
C8 0.0239(9) 0.0319(10) 0.0158(9) 0.0018(7) 0.0058(7) -0.0058(8)
C9 0.0306(10) 0.0201(8) 0.0173(9) 0.0013(6) 0.0045(7) -0.0033(7)
C10 0.0233(8) 0.0175(7) 0.0161(8) -0.0015(6) 0.0040(7) -0.0004(6)
C11 0.0123(6) 0.0153(7) 0.0131(7) 0.0013(5) -0.0004(5) -0.0015(5)
C12 0.0155(7) 0.0154(7) 0.0134(8) 0.0021(6) -0.0006(6) -0.0016(6)
C13 0.0151(7) 0.0184(7) 0.0174(8) 0.0020(6) -0.0019(6) -0.0040(6)
C14 0.0124(7) 0.0203(7) 0.0235(9) 0.0037(6) 0.0019(6) -0.0018(6)
C15 0.0154(7) 0.0163(8) 0.0206(8) 0.0025(6) 0.0054(6) 0.0001(5)
C16 0.0139(7) 0.0163(8) 0.0158(8) 0.0008(5) 0.0019(6) -0.0015(5)
C17 0.0185(8) 0.0351(11) 0.0372(12) -0.0003(9) 0.0134(8) 0.0007(8)
C18 0.0161(7) 0.0286(10) 0.0222(9) -0.0004(7) 0.0053(7) 0.0032(7)
C19 0.0250(9) 0.0305(10) 0.0350(12) -0.0008(9) 0.0124(9) -0.0011(8)
C20 0.0182(8) 0.0585(16) 0.0216(10) -0.0115(10) -0.0046(7) 0.0021(9)
C21 0.0163(8) 0.0329(12) 0.0323(11) -0.0030(8) -0.0018(7) -0.0021(7)

loop_
_atom_type_symbol
_atom_type_description
_atom_type_scat_dispersion_real
_atom_type_scat_dispersion_imag
_atom_type_scat_source
C C 0.0033 0.0016 'International Tables Vol C Tables 4.2.6.8 and 6.1.1.4'
H H 0.0000 0.0000 'International Tables Vol C Tables 4.2.6.8 and 6.1.1.4'
N N 0.0061 0.0033 'International Tables Vol C Tables 4.2.6.8 and 6.1.1.4'
O O 0.0106 0.0060 'International Tables Vol C Tables 4.2.6.8 and 6.1.1.4'
P P 0.1023 0.0942 'International Tables Vol C Tables 4.2.6.8 and 6.1.1.4'

loop_
_geom_angle_atom_site_label_1
_geom_angle_atom_site_label_2
_geom_angle_atom_site_label_3
_geom_angle
_geom_angle_site_symmetry_1
_geom_angle_site_symmetry_3
_geom_angle_publ_flag
O2 P1 O3 113.94(8) . . ?
O2 P1 O4 115.65(8) . . ?
O2 P1 C3 116.17(8) . . ?
O3 P1 C3 104.98(8) . . ?
O4 P1 O3 101.25(7) . . ?
O4 P1 C3 103.07(8) . . ?
C15 O1 C17 116.61(16) . . ?
C18 O3 P1 118.51(12) . . ?
C20 O4 P1 119.52(13) . . ?
C12 N1 H1A 117.2(12) . . ?
C12 N1 H1B 117.2(12) . . ?
H1A N1 H1B 113(2) . . ?
C2 C1 H1 107.3 . . ?
C2 C1 C5 109.14(14) . . ?
C2 C1 C11 111.73(14) . . ?
C5 C1 H1 107.3 . . ?
C5 C1 C11 113.82(13) . . ?
C11 C1 H1 107.3 . . ?
C1 C2 H2 117.0 . . ?
C3 C2 C1 125.99(18) . . ?
C3 C2 H2 117.0 . . ?
C2 C3 P1 117.32(14) . . ?
C2 C3 C4 126.13(17) . . ?
C4 C3 P1 116.48(13) . . ?
C3 C4 H4A 109.5 . . ?
C3 C4 H4B 109.5 . . ?
C3 C4 H4C 109.5 . . ?
H4A C4 H4B 109.5 . . ?
H4A C4 H4C 109.5 . . ?
H4B C4 H4C 109.5 . . ?
C6 C5 C1 119.21(16) . . ?
C6 C5 C10 119.19(17) . . ?
C10 C5 C1 121.59(16) . . ?
C5 C6 H6 119.8 . . ?
C5 C6 C7 120.40(18) . . ?
C7 C6 H6 119.8 . . ?
C6 C7 H7 120.0 . . ?
C8 C7 C6 120.09(18) . . ?
C8 C7 H7 120.0 . . ?
C7 C8 H8 120.2 . . ?
C9 C8 C7 119.55(18) . . ?
C9 C8 H8 120.2 . . ?
C8 C9 H9 119.7 . . ?
C8 C9 C10 120.50(18) . . ?
C10 C9 H9 119.7 . . ?
C5 C10 H10 119.9 . . ?
C9 C10 C5 120.25(18) . . ?
C9 C10 H10 119.9 . . ?
C12 C11 C1 118.21(15) . . ?
C16 C11 C1 122.27(15) . . ?
C16 C11 C12 119.33(15) . . ?
N1 C12 C11 120.56(15) . . ?
C13 C12 N1 120.47(16) . . ?
C13 C12 C11 118.67(16) . . ?
C12 C13 H13 119.2 . . ?
C12 C13 C14 121.57(16) . . ?
C14 C13 H13 119.2 . . ?
C13 C14 H14 120.3 . . ?
C15 C14 C13 119.43(16) . . ?
C15 C14 H14 120.3 . . ?
O1 C15 C14 124.74(16) . . ?
O1 C15 C16 115.47(15) . . ?
C14 C15 C16 119.79(16) . . ?
C11 C16 C15 121.14(16) . . ?
C11 C16 H16 119.4 . . ?
C15 C16 H16 119.4 . . ?
O1 C17 H17A 109.5 . . ?
O1 C17 H17B 109.5 . . ?
O1 C17 H17C 109.5 . . ?
H17A C17 H17B 109.5 . . ?
H17A C17 H17C 109.5 . . ?
H17B C17 H17C 109.5 . . ?
O3 C18 H18A 110.2 . . ?
O3 C18 H18B 110.2 . . ?
O3 C18 C19 107.74(15) . . ?
H18A C18 H18B 108.5 . . ?
C19 C18 H18A 110.2 . . ?
C19 C18 H18B 110.2 . . ?
C18 C19 H19A 109.5 . . ?
C18 C19 H19B 109.5 . . ?
C18 C19 H19C 109.5 . . ?
H19A C19 H19B 109.5 . . ?
H19A C19 H19C 109.5 . . ?
H19B C19 H19C 109.5 . . ?
O4 C20 H20A 110.2 . . ?
O4 C20 H20B 110.2 . . ?
O4 C20 C21 107.43(18) . . ?
H20A C20 H20B 108.5 . . ?
C21 C20 H20A 110.2 . . ?
C21 C20 H20B 110.2 . . ?
C20 C21 H21A 109.5 . . ?
C20 C21 H21B 109.5 . . ?
C20 C21 H21C 109.5 . . ?
H21A C21 H21B 109.5 . . ?
H21A C21 H21C 109.5 . . ?
H21B C21 H21C 109.5 . . ?

loop_
_geom_bond_atom_site_label_1
_geom_bond_atom_site_label_2
_geom_bond_distance
_geom_bond_site_symmetry_2
_geom_bond_publ_flag
P1 O2 1.4716(14) . ?
P1 O3 1.5869(14) . ?
P1 O4 1.5722(13) . ?
P1 C3 1.7810(18) . ?
O1 C15 1.377(2) . ?
O1 C17 1.424(2) . ?
O3 C18 1.454(2) . ?
O4 C20 1.463(2) . ?
N1 C12 1.399(2) . ?
N1 H1A 0.865(17) . ?
N1 H1B 0.865(17) . ?
C1 H1 1.0000 . ?
C1 C2 1.509(2) . ?
C1 C5 1.527(2) . ?
C1 C11 1.528(2) . ?
C2 H2 0.9500 . ?
C2 C3 1.339(2) . ?
C3 C4 1.503(3) . ?
C4 H4A 0.9800 . ?
C4 H4B 0.9800 . ?
C4 H4C 0.9800 . ?
C5 C6 1.391(2) . ?
C5 C10 1.393(2) . ?
C6 H6 0.9500 . ?
C6 C7 1.395(3) . ?
C7 H7 0.9500 . ?
C7 C8 1.388(3) . ?
C8 H8 0.9500 . ?
C8 C9 1.387(3) . ?
C9 H9 0.9500 . ?
C9 C10 1.389(3) . ?
C10 H10 0.9500 . ?
C11 C12 1.414(2) . ?
C11 C16 1.386(2) . ?
C12 C13 1.392(2) . ?
C13 H13 0.9500 . ?
C13 C14 1.392(3) . ?
C14 H14 0.9500 . ?
C14 C15 1.384(3) . ?
C15 C16 1.395(2) . ?
C16 H16 0.9500 . ?
C17 H17A 0.9800 . ?
C17 H17B 0.9800 . ?
C17 H17C 0.9800 . ?
C18 H18A 0.9900 . ?
C18 H18B 0.9900 . ?
C18 C19 1.505(3) . ?
C19 H19A 0.9800 . ?
C19 H19B 0.9800 . ?
C19 H19C 0.9800 . ?
C20 H20A 0.9900 . ?
C20 H20B 0.9900 . ?
C20 C21 1.485(3) . ?
C21 H21A 0.9800 . ?
C21 H21B 0.9800 . ?
C21 H21C 0.9800 . ?

loop_
_geom_torsion_atom_site_label_1
_geom_torsion_atom_site_label_2
_geom_torsion_atom_site_label_3
_geom_torsion_atom_site_label_4
_geom_torsion
_geom_torsion_site_symmetry_1
_geom_torsion_site_symmetry_2
_geom_torsion_site_symmetry_3
_geom_torsion_site_symmetry_4
_geom_torsion_publ_flag
P1 O3 C18 C19 150.83(14) . . . . ?
P1 O4 C20 C21 -174.07(15) . . . . ?
O1 C15 C16 C11 178.80(15) . . . . ?
O2 P1 O3 C18 51.62(16) . . . . ?
O2 P1 O4 C20 41.38(18) . . . . ?
O2 P1 C3 C2 -1.14(17) . . . . ?
O2 P1 C3 C4 -178.28(15) . . . . ?
O3 P1 O4 C20 -82.29(17) . . . . ?
O3 P1 C3 C2 125.70(14) . . . . ?
O3 P1 C3 C4 -51.45(16) . . . . ?
O4 P1 O3 C18 176.45(13) . . . . ?
O4 P1 C3 C2 -128.67(14) . . . . ?
O4 P1 C3 C4 54.19(17) . . . . ?
N1 C12 C13 C14 174.64(17) . . . . ?
C1 C2 C3 P1 -175.71(13) . . . . ?
C1 C2 C3 C4 1.1(3) . . . . ?
C1 C5 C6 C7 -178.67(15) . . . . ?
C1 C5 C10 C9 178.10(16) . . . . ?
C1 C11 C12 N1 -1.4(2) . . . . ?
C1 C11 C12 C13 172.43(15) . . . . ?
C1 C11 C16 C15 -172.32(15) . . . . ?
C2 C1 C5 C6 105.59(17) . . . . ?
C2 C1 C5 C10 -73.06(19) . . . . ?
C2 C1 C11 C12 -167.87(15) . . . . ?
C2 C1 C11 C16 7.1(2) . . . . ?
C3 P1 O3 C18 -76.57(15) . . . . ?
C3 P1 O4 C20 169.25(16) . . . . ?
C5 C1 C2 C3 -119.42(18) . . . . ?
C5 C1 C11 C12 67.9(2) . . . . ?
C5 C1 C11 C16 -117.11(17) . . . . ?
C5 C6 C7 C8 0.6(3) . . . . ?
C6 C5 C10 C9 -0.5(3) . . . . ?
C6 C7 C8 C9 -0.6(3) . . . . ?
C7 C8 C9 C10 0.1(3) . . . . ?
C8 C9 C10 C5 0.5(3) . . . . ?
C10 C5 C6 C7 0.0(3) . . . . ?
C11 C1 C2 C3 113.81(18) . . . . ?
C11 C1 C5 C6 -128.84(16) . . . . ?
C11 C1 C5 C10 52.5(2) . . . . ?
C11 C12 C13 C14 0.8(3) . . . . ?
C12 C11 C16 C15 2.6(2) . . . . ?
C12 C13 C14 C15 1.2(3) . . . . ?
C13 C14 C15 O1 179.38(17) . . . . ?
C13 C14 C15 C16 -1.3(3) . . . . ?
C14 C15 C16 C11 -0.6(3) . . . . ?
C16 C11 C12 N1 -176.47(15) . . . . ?
C16 C11 C12 C13 -2.7(2) . . . . ?
C17 O1 C15 C14 0.0(3) . . . . ?
C17 O1 C15 C16 -179.34(17) . . . . ?
